data_7008725
loop_
_publ_author_name
'Mota, Antonio J.'
'Dedieu, Alain'
'Kuhn, Pierre'
'Matt, Dominique'
'Welter, Richard'
'Neuburger, Markus'

_publ_section_title
;
 Can weak interactions modify the binding properties of a strong
 nitrogen donor? Unusual N-coordination of a
 phosphoranylidene-substituted pyrazolone unit towards palladium(II)
 centres: an experimental and theoretical study.
;
_journal_issue 19
_journal_name_full 'Dalton transactions (Cambridge, England : 2003)'
_journal_page_first 3155
_journal_page_last 3160
_journal_paper_doi 10.1039/b506352n
_journal_year 2005
_chemical_formula_moiety 'C60 H50 Cl14 N4 O2 P2 Pd'
_chemical_formula_sum 'C60 H50 Cl14 N4 O2 P2 Pd'
_chemical_formula_weight 1523.68
_chemical_name_systematic
;
?
;
_space_group_IT_number 2
_symmetry_cell_setting triclinic
_symmetry_space_group_name_Hall '-P 1'
_symmetry_space_group_name_H-M 'P -1'
_atom_sites_solution_hydrogens geom
_atom_sites_solution_primary direct
_atom_sites_solution_secondary difmap
_audit_creation_method SHELXL-97
_cell_angle_alpha 76.56(5)
_cell_angle_beta 87.92(5)
_cell_angle_gamma 67.80(5)
_cell_formula_units_Z 1
_cell_length_a 10.4860(4)
_cell_length_b 11.1350(5)
_cell_length_c 18.4870(8)
_cell_measurement_reflns_used 12929
_cell_measurement_temperature 173(2)
_cell_measurement_theta_max 27.485
_cell_measurement_theta_min 0.998
_cell_volume 1940.6(9)
_computing_cell_refinement 'Denzo (Nonius B.V., 1998)'
_computing_data_collection 'Collect (Nonius B.V., 1998)'
_computing_data_reduction 'Denzo (Nonius B.V., 1998)'
_computing_molecular_graphics 'PLATON 98 (Spek, 1998)'
_computing_publication_material 'SHELXL-97 (Sheldrick, 1997)'
_computing_structure_refinement 'SHELXL-97 (Sheldrick, 1997)'
_computing_structure_solution 'SHELXS-97 (Sheldrick, 1997)'
_diffrn_ambient_temperature 173(2)
_diffrn_measured_fraction_theta_full 0.967
_diffrn_measured_fraction_theta_max 0.967
_diffrn_measurement_device_type KappaCCD
_diffrn_measurement_method '\p scans'
_diffrn_radiation_monochromator graphite
_diffrn_radiation_source 'fine-focus sealed tube'
_diffrn_radiation_type MoK\a
_diffrn_radiation_wavelength 0.71069
_diffrn_reflns_av_R_equivalents 0.0000
_diffrn_reflns_av_sigmaI/netI 0.2844
_diffrn_reflns_limit_h_max 13
_diffrn_reflns_limit_h_min -13
_diffrn_reflns_limit_k_max 14
_diffrn_reflns_limit_k_min -13
_diffrn_reflns_limit_l_max 23
_diffrn_reflns_limit_l_min 0
_diffrn_reflns_number 8557
_diffrn_reflns_theta_full 27.41
_diffrn_reflns_theta_max 27.41
_diffrn_reflns_theta_min 1.13
_exptl_absorpt_coefficient_mu 0.801
_exptl_absorpt_correction_type none
_exptl_crystal_colour yellow
_exptl_crystal_density_diffrn 1.304
_exptl_crystal_density_method 'not measured'
_exptl_crystal_description prism
_exptl_crystal_F_000 768
_exptl_crystal_size_max 0.10
_exptl_crystal_size_mid 0.10
_exptl_crystal_size_min 0.10
_refine_diff_density_max 0.996
_refine_diff_density_min -0.836
_refine_diff_density_rms 0.137
_refine_ls_extinction_method none
_refine_ls_goodness_of_fit_ref 0.835
_refine_ls_hydrogen_treatment mixed
_refine_ls_matrix_type full
_refine_ls_number_parameters 376
_refine_ls_number_reflns 8556
_refine_ls_number_restraints 0
_refine_ls_restrained_S_all 0.835
_refine_ls_R_factor_all 0.1438
_refine_ls_R_factor_gt 0.0915
_refine_ls_shift/su_max 0.000
_refine_ls_shift/su_mean 0.000
_refine_ls_structure_factor_coef Fsqd
_refine_ls_weighting_details 'calc w=1/[\s^2^(Fo^2^)+(0.0927P)^2^+0.0000P] where P=(Fo^2^+2Fc^2^)/3'
_refine_ls_weighting_scheme calc
_refine_ls_wR_factor_gt 0.2190
_refine_ls_wR_factor_ref 0.2418
_reflns_number_gt 5324
_reflns_number_total 8556
_reflns_threshold_expression >2sigma(I)
_cod_data_source_file b506352n.txt
_cod_data_source_block welt28
_cod_original_cell_volume 1940.57(14)
_cod_database_code 7008725

loop_
_symmetry_equiv_pos_as_xyz
'x, y, z'
'-x, -y, -z'

loop_
_atom_site_label
_atom_site_type_symbol
_atom_site_fract_x
_atom_site_fract_y
_atom_site_fract_z
_atom_site_U_iso_or_equiv
_atom_site_adp_type
_atom_site_occupancy
_atom_site_symmetry_multiplicity
_atom_site_calc_flag
_atom_site_refinement_flags
_atom_site_disorder_assembly
_atom_site_disorder_group
Pd Pd 1.0000 0.5000 1.0000 0.0477(3) Uani 1 2 d S . .
P P 0.82264(18) 0.4276(2) 0.73152(11) 0.0499(5) Uani 1 1 d . . .
O O 0.9085(5) 0.6935(6) 0.7111(3) 0.0619(14) Uani 1 1 d . . .
N1 N 0.9223(6) 0.6454(6) 0.8410(3) 0.0515(15) Uani 1 1 d . . .
N2 N 0.8951(6) 0.5574(6) 0.9008(3) 0.0511(15) Uani 1 1 d . . .
Cl1 Cl 1.19960(19) 0.4007(3) 0.94273(13) 0.0784(7) Uani 1 1 d . . .
Cl2 Cl 0.4286(7) 0.9120(5) 0.9517(3) 0.186(2) Uani 1 1 d . . .
Cl3 Cl 0.4354(5) 0.6634(5) 0.9381(3) 0.1580(16) Uani 1 1 d . . .
Cl4 Cl 0.5472(3) 0.8132(4) 0.8269(2) 0.1262(13) Uani 1 1 d . . .
Cl5 Cl 1.2542(4) 0.5072(4) 0.6651(3) 0.1436(14) Uani 1 1 d . . .
Cl6 Cl 1.2704(3) 0.7590(4) 0.6505(2) 0.1150(11) Uani 1 1 d . . .
Cl7 Cl 1.1496(5) 0.6992(6) 0.5323(2) 0.1636(18) Uani 1 1 d . . .
C11 C 0.6949(7) 0.3637(7) 0.7699(4) 0.0495(17) Uani 1 1 d . . .
C8 C 0.8536(7) 0.5122(7) 0.7915(4) 0.0493(17) Uani 1 1 d . . .
C7 C 0.8963(7) 0.6239(8) 0.7732(4) 0.0555(19) Uani 1 1 d . . .
C16 C 0.7178(9) 0.2281(10) 0.7838(5) 0.072(2) Uani 1 1 d . . .
H16 H 0.7993 0.1666 0.7689 0.086 Uiso 1 1 calc . . .
C24 C 0.8536(9) 0.5654(9) 0.5910(5) 0.064(2) Uani 1 1 d . . .
H24 H 0.9461 0.5399 0.6089 0.077 Uiso 1 1 calc . . .
C22 C 0.9803(9) 0.2228(10) 0.6664(5) 0.077(3) Uani 1 1 d . . .
H22 H 0.8969 0.2428 0.6391 0.092 Uiso 1 1 calc . . .
C17 C 0.9797(7) 0.2908(8) 0.7192(5) 0.0560(19) Uani 1 1 d . . .
C23 C 0.7604(7) 0.5298(7) 0.6374(4) 0.0528(18) Uani 1 1 d . . .
C18 C 1.0976(8) 0.2638(9) 0.7640(6) 0.081(3) Uani 1 1 d . . .
H18 H 1.0962 0.3100 0.8014 0.097 Uiso 1 1 calc . . .
C12 C 0.5755(8) 0.4513(9) 0.7913(5) 0.069(2) Uani 1 1 d . . .
H12 H 0.5600 0.5434 0.7820 0.083 Uiso 1 1 calc . . .
C30 C 1.1686(10) 0.6809(10) 0.6250(6) 0.083(3) Uani 1 1 d . . .
H30 H 1.0757 0.7144 0.6458 0.100 Uiso 1 1 calc . . .
C28 C 0.6281(8) 0.5588(9) 0.6110(5) 0.070(2) Uani 1 1 d . . .
H28 H 0.5645 0.5346 0.6431 0.084 Uiso 1 1 calc . . .
C9 C 0.8610(8) 0.4721(8) 0.8697(4) 0.0570(19) Uani 1 1 d . . .
C2 C 1.0653(11) 0.7744(11) 0.8194(6) 0.086(3) Uani 1 1 d . . .
H2 H 1.1132 0.7213 0.7861 0.103 Uiso 1 1 calc . . .
C3 C 1.1061(14) 0.8703(14) 0.8297(8) 0.104(4) Uani 1 1 d . . .
H3 H 1.1800 0.8865 0.8037 0.125 Uiso 1 1 calc . . .
C6 C 0.8913(10) 0.8217(10) 0.9025(6) 0.082(3) Uani 1 1 d . . .
H6 H 0.8174 0.8038 0.9276 0.098 Uiso 1 1 calc . . .
C13 C 0.4768(9) 0.4055(12) 0.8266(6) 0.083(3) Uani 1 1 d . . .
H13 H 0.3948 0.4665 0.8413 0.100 Uiso 1 1 calc . . .
C26 C 0.6761(12) 0.6688(10) 0.4920(6) 0.088(3) Uani 1 1 d . . .
H26 H 0.6441 0.7206 0.4429 0.106 Uiso 1 1 calc . . .
C1 C 0.9588(8) 0.7503(8) 0.8544(5) 0.059(2) Uani 1 1 d . . .
C20 C 1.2183(11) 0.0956(12) 0.6918(8) 0.107(4) Uani 1 1 d . . .
H20 H 1.3013 0.0298 0.6815 0.129 Uiso 1 1 calc . . .
C5 C 0.9295(14) 0.9244(11) 0.9165(7) 0.101(4) Uani 1 1 d . . .
H5 H 0.8824 0.9771 0.9501 0.121 Uiso 1 1 calc . . .
C4 C 1.0384(15) 0.9431(12) 0.8785(8) 0.109(4) Uani 1 1 d . . .
H4 H 1.0675 1.0101 0.8870 0.130 Uiso 1 1 calc . . .
C15 C 0.6186(11) 0.1853(11) 0.8198(6) 0.087(3) Uani 1 1 d . . .
H15 H 0.6342 0.0930 0.8309 0.104 Uiso 1 1 calc . . .
C27 C 0.5907(11) 0.6215(14) 0.5391(7) 0.105(4) Uani 1 1 d . . .
H27 H 0.5026 0.6340 0.5200 0.126 Uiso 1 1 calc . . .
C19 C 1.2197(9) 0.1609(12) 0.7485(8) 0.101(4) Uani 1 1 d . . .
H19 H 1.3032 0.1362 0.7769 0.122 Uiso 1 1 calc . . .
C14 C 0.4974(11) 0.2741(13) 0.8400(6) 0.092(3) Uani 1 1 d . . .
H14 H 0.4293 0.2434 0.8630 0.111 Uiso 1 1 calc . . .
C10 C 0.8392(11) 0.3564(10) 0.9211(6) 0.084(3) Uani 1 1 d . . .
H10A H 0.9184 0.2738 0.9208 0.126 Uiso 1 1 calc . . .
H10B H 0.7551 0.3495 0.9044 0.126 Uiso 1 1 calc . . .
H10C H 0.8298 0.3703 0.9718 0.126 Uiso 1 1 calc . . .
C21 C 1.1001(13) 0.1256(11) 0.6521(7) 0.095(3) Uani 1 1 d . . .
H21 H 1.0996 0.0801 0.6146 0.114 Uiso 1 1 calc . . .
C25 C 0.8113(11) 0.6379(10) 0.5189(5) 0.081(3) Uani 1 1 d . . .
H25 H 0.8730 0.6669 0.4875 0.098 Uiso 1 1 calc . . .
C29 C 0.5184(12) 0.7721(12) 0.9179(8) 0.110(4) Uani 1 1 d . . .
H29 H 0.6106 0.7266 0.9457 0.132 Uiso 1 1 calc . . .

loop_
_atom_site_aniso_label
_atom_site_aniso_U_11
_atom_site_aniso_U_22
_atom_site_aniso_U_33
_atom_site_aniso_U_23
_atom_site_aniso_U_13
_atom_site_aniso_U_12
Pd 0.0451(4) 0.0611(5) 0.0382(5) -0.0044(4) 0.0043(3) -0.0260(4)
P 0.0425(9) 0.0598(12) 0.0477(12) -0.0087(9) 0.0043(8) -0.0224(9)
O 0.066(3) 0.077(4) 0.043(3) 0.003(3) 0.002(2) -0.037(3)
N1 0.057(3) 0.060(4) 0.043(4) -0.003(3) 0.004(3) -0.035(3)
N2 0.050(3) 0.067(4) 0.032(3) 0.006(3) -0.007(3) -0.028(3)
Cl1 0.0498(10) 0.1081(18) 0.0568(14) -0.0102(12) 0.0150(9) -0.0138(11)
Cl2 0.263(6) 0.144(4) 0.142(4) -0.050(3) -0.003(4) -0.057(4)
Cl3 0.172(4) 0.151(3) 0.161(4) -0.005(3) 0.033(3) -0.094(3)
Cl4 0.104(2) 0.119(2) 0.126(3) 0.002(2) 0.021(2) -0.0281(19)
Cl5 0.147(3) 0.105(2) 0.171(4) -0.009(2) -0.021(3) -0.050(2)
Cl6 0.105(2) 0.118(2) 0.146(3) -0.050(2) 0.036(2) -0.0617(19)
Cl7 0.185(4) 0.220(5) 0.098(3) 0.008(3) -0.003(3) -0.117(4)
C11 0.045(4) 0.059(4) 0.050(5) -0.007(3) 0.003(3) -0.030(3)
C8 0.055(4) 0.050(4) 0.043(4) -0.003(3) 0.003(3) -0.024(3)
C7 0.050(4) 0.074(5) 0.040(5) -0.002(4) 0.000(3) -0.029(4)
C16 0.067(5) 0.089(7) 0.073(6) -0.018(5) 0.011(4) -0.046(5)
C24 0.072(5) 0.086(6) 0.043(5) -0.009(4) 0.003(4) -0.042(5)
C22 0.074(5) 0.088(7) 0.060(6) -0.026(5) 0.012(5) -0.018(5)
C17 0.044(4) 0.065(5) 0.054(5) -0.002(4) 0.009(3) -0.023(4)
C23 0.055(4) 0.055(4) 0.047(5) -0.011(3) 0.007(3) -0.021(4)
C18 0.047(4) 0.068(6) 0.117(9) 0.002(5) 0.000(5) -0.025(4)
C12 0.063(5) 0.090(6) 0.075(6) -0.022(5) 0.020(4) -0.052(5)
C30 0.070(5) 0.088(7) 0.088(8) 0.000(6) 0.006(5) -0.038(5)
C28 0.054(4) 0.087(6) 0.047(5) -0.007(4) -0.004(4) -0.008(4)
C9 0.055(4) 0.073(5) 0.047(5) -0.002(4) -0.003(3) -0.035(4)
C2 0.106(7) 0.109(8) 0.078(7) -0.030(6) 0.026(6) -0.077(7)
C3 0.130(10) 0.114(9) 0.105(10) -0.015(8) 0.017(8) -0.093(8)
C6 0.085(6) 0.071(6) 0.092(8) -0.007(5) -0.001(6) -0.038(5)
C13 0.058(5) 0.113(8) 0.093(8) -0.037(7) 0.024(5) -0.043(5)
C26 0.104(8) 0.077(6) 0.059(6) -0.008(5) -0.010(6) -0.012(6)
C1 0.059(4) 0.069(5) 0.053(5) -0.014(4) 0.010(4) -0.030(4)
C20 0.073(7) 0.091(8) 0.133(12) -0.015(8) 0.048(7) -0.014(6)
C5 0.141(10) 0.073(7) 0.100(9) -0.027(6) 0.000(8) -0.047(7)
C4 0.132(10) 0.088(8) 0.109(10) 0.025(7) -0.035(8) -0.070(8)
C15 0.091(7) 0.089(7) 0.089(8) -0.001(6) 0.014(6) -0.057(6)
C27 0.072(6) 0.144(11) 0.079(8) -0.011(7) -0.009(6) -0.029(7)
C19 0.043(5) 0.091(8) 0.149(12) -0.022(8) 0.006(6) -0.006(5)
C14 0.083(7) 0.124(9) 0.088(8) 0.004(7) 0.008(6) -0.077(7)
C10 0.108(7) 0.088(7) 0.066(6) 0.001(5) -0.001(5) -0.057(6)
C21 0.105(8) 0.084(7) 0.087(8) -0.019(6) 0.020(7) -0.026(6)
C25 0.100(7) 0.085(6) 0.055(6) -0.005(5) 0.008(5) -0.037(6)
C29 0.088(7) 0.105(9) 0.129(11) 0.001(8) -0.002(7) -0.043(7)

loop_
_atom_type_symbol
_atom_type_description
_atom_type_scat_dispersion_real
_atom_type_scat_dispersion_imag
_atom_type_scat_source
C C 0.0033 0.0016 'International Tables Vol C Tables 4.2.6.8 and 6.1.1.4'
H H 0.0000 0.0000 'International Tables Vol C Tables 4.2.6.8 and 6.1.1.4'
N N 0.0061 0.0033 'International Tables Vol C Tables 4.2.6.8 and 6.1.1.4'
O O 0.0106 0.0060 'International Tables Vol C Tables 4.2.6.8 and 6.1.1.4'
P P 0.1023 0.0942 'International Tables Vol C Tables 4.2.6.8 and 6.1.1.4'
Cl Cl 0.1484 0.1585 'International Tables Vol C Tables 4.2.6.8 and 6.1.1.4'
Pd Pd -0.9988 1.0072 'International Tables Vol C Tables 4.2.6.8 and 6.1.1.4'

loop_
_geom_angle_atom_site_label_1
_geom_angle_atom_site_label_2
_geom_angle_atom_site_label_3
_geom_angle
_geom_angle_site_symmetry_1
_geom_angle_site_symmetry_3
_geom_angle_publ_flag
N2 Pd N2 180.000(3) . 2_767 ?
N2 Pd Cl1 88.58(19) . . ?
N2 Pd Cl1 91.42(19) 2_767 . ?
N2 Pd Cl1 91.42(19) . 2_767 ?
N2 Pd Cl1 88.58(19) 2_767 2_767 ?
Cl1 Pd Cl1 179.997(2) . 2_767 ?
C8 P C11 108.0(4) . . ?
C8 P C17 111.1(4) . . ?
C11 P C17 109.9(4) . . ?
C8 P C23 114.3(4) . . ?
C11 P C23 108.2(3) . . ?
C17 P C23 105.1(4) . . ?
C7 N1 N2 111.9(6) . . ?
C7 N1 C1 128.1(7) . . ?
N2 N1 C1 119.7(6) . . ?
C9 N2 N1 105.5(6) . . ?
C9 N2 Pd 123.2(5) . . ?
N1 N2 Pd 120.9(4) . . ?
C12 C11 C16 119.8(7) . . ?
C12 C11 P 117.8(6) . . ?
C16 C11 P 122.2(6) . . ?
C9 C8 C7 106.3(7) . . ?
C9 C8 P 125.4(6) . . ?
C7 C8 P 127.7(6) . . ?
O C7 N1 123.8(8) . . ?
O C7 C8 130.8(8) . . ?
N1 C7 C8 105.3(6) . . ?
C15 C16 C11 118.4(9) . . ?
C15 C16 H16 120.8 . . ?
C11 C16 H16 120.8 . . ?
C25 C24 C23 119.7(8) . . ?
C25 C24 H24 120.2 . . ?
C23 C24 H24 120.2 . . ?
C17 C22 C21 121.0(9) . . ?
C17 C22 H22 119.5 . . ?
C21 C22 H22 119.5 . . ?
C22 C17 C18 123.0(8) . . ?
C22 C17 P 119.8(6) . . ?
C18 C17 P 117.1(7) . . ?
C28 C23 C24 120.8(8) . . ?
C28 C23 P 120.6(6) . . ?
C24 C23 P 118.2(6) . . ?
C17 C18 C19 114.4(10) . . ?
C17 C18 H18 122.8 . . ?
C19 C18 H18 122.8 . . ?
C11 C12 C13 120.4(9) . . ?
C11 C12 H12 119.8 . . ?
C13 C12 H12 119.8 . . ?
Cl7 C30 Cl6 114.4(6) . . ?
Cl7 C30 Cl5 107.1(7) . . ?
Cl6 C30 Cl5 106.4(6) . . ?
Cl7 C30 H30 109.6 . . ?
Cl6 C30 H30 109.6 . . ?
Cl5 C30 H30 109.6 . . ?
C27 C28 C23 119.0(9) . . ?
C27 C28 H28 120.5 . . ?
C23 C28 H28 120.5 . . ?
N2 C9 C8 110.7(7) . . ?
N2 C9 C10 118.1(7) . . ?
C8 C9 C10 131.2(8) . . ?
C3 C2 C1 122.8(11) . . ?
C3 C2 H2 118.6 . . ?
C1 C2 H2 118.6 . . ?
C2 C3 C4 117.8(11) . . ?
C2 C3 H3 121.1 . . ?
C4 C3 H3 121.1 . . ?
C1 C6 C5 120.4(10) . . ?
C1 C6 H6 119.8 . . ?
C5 C6 H6 119.8 . . ?
C14 C13 C12 120.4(9) . . ?
C14 C13 H13 119.8 . . ?
C12 C13 H13 119.8 . . ?
C27 C26 C25 118.2(9) . . ?
C27 C26 H26 120.9 . . ?
C25 C26 H26 120.9 . . ?
C6 C1 C2 119.9(9) . . ?
C6 C1 N1 120.7(7) . . ?
C2 C1 N1 119.4(8) . . ?
C21 C20 C19 120.7(9) . . ?
C21 C20 H20 119.6 . . ?
C19 C20 H20 119.6 . . ?
C4 C5 C6 116.2(11) . . ?
C4 C5 H5 121.9 . . ?
C6 C5 H5 121.9 . . ?
C3 C4 C5 122.9(11) . . ?
C3 C4 H4 118.5 . . ?
C5 C4 H4 118.5 . . ?
C14 C15 C16 121.5(10) . . ?
C14 C15 H15 119.2 . . ?
C16 C15 H15 119.2 . . ?
C28 C27 C26 122.3(10) . . ?
C28 C27 H27 118.8 . . ?
C26 C27 H27 118.8 . . ?
C20 C19 C18 121.2(10) . . ?
C20 C19 H19 119.4 . . ?
C18 C19 H19 119.4 . . ?
C13 C14 C15 119.4(9) . . ?
C13 C14 H14 120.3 . . ?
C15 C14 H14 120.3 . . ?
C9 C10 H10A 109.5 . . ?
C9 C10 H10B 109.5 . . ?
H10A C10 H10B 109.5 . . ?
C9 C10 H10C 109.5 . . ?
H10A C10 H10C 109.5 . . ?
H10B C10 H10C 109.5 . . ?
C20 C21 C22 119.5(11) . . ?
C20 C21 H21 120.2 . . ?
C22 C21 H21 120.2 . . ?
C24 C25 C26 119.5(9) . . ?
C24 C25 H25 120.2 . . ?
C26 C25 H25 120.2 . . ?
Cl4 C29 Cl3 113.8(8) . . ?
Cl4 C29 Cl2 111.8(7) . . ?
Cl3 C29 Cl2 109.4(7) . . ?
Cl4 C29 H29 107.1 . . ?
Cl3 C29 H29 107.1 . . ?
Cl2 C29 H29 107.1 . . ?

loop_
_geom_bond_atom_site_label_1
_geom_bond_atom_site_label_2
_geom_bond_distance
_geom_bond_site_symmetry_2
_geom_bond_publ_flag
Pd N2 2.013(6) . ?
Pd N2 2.013(6) 2_767 ?
Pd Cl1 2.315(2) . ?
Pd Cl1 2.315(2) 2_767 ?
P C8 1.721(8) . ?
P C11 1.794(7) . ?
P C17 1.823(8) . ?
P C23 1.830(8) . ?
O C7 1.259(9) . ?
N1 C7 1.384(10) . ?
N1 N2 1.396(8) . ?
N1 C1 1.433(10) . ?
N2 C9 1.372(10) . ?
Cl2 C29 1.734(14) . ?
Cl3 C29 1.710(13) . ?
Cl4 C29 1.685(14) . ?
Cl5 C30 1.779(11) . ?
Cl6 C30 1.746(11) . ?
Cl7 C30 1.689(12) . ?
C11 C12 1.377(11) . ?
C11 C16 1.398(12) . ?
C8 C9 1.408(10) . ?
C8 C7 1.442(11) . ?
C16 C15 1.389(13) . ?
C16 H16 0.9500 . ?
C24 C25 1.378(13) . ?
C24 C23 1.385(11) . ?
C24 H24 0.9500 . ?
C22 C17 1.367(12) . ?
C22 C21 1.378(13) . ?
C22 H22 0.9500 . ?
C17 C18 1.407(12) . ?
C23 C28 1.380(11) . ?
C18 C19 1.432(13) . ?
C18 H18 0.9500 . ?
C12 C13 1.398(12) . ?
C12 H12 0.9500 . ?
C30 H30 1.0000 . ?
C28 C27 1.343(14) . ?
C28 H28 0.9500 . ?
C9 C10 1.501(12) . ?
C2 C3 1.344(15) . ?
C2 C1 1.353(12) . ?
C2 H2 0.9500 . ?
C3 C4 1.354(17) . ?
C3 H3 0.9500 . ?
C6 C1 1.335(12) . ?
C6 C5 1.423(14) . ?
C6 H6 0.9500 . ?
C13 C14 1.358(15) . ?
C13 H13 0.9500 . ?
C26 C27 1.387(17) . ?
C26 C25 1.407(14) . ?
C26 H26 0.9500 . ?
C20 C21 1.351(17) . ?
C20 C19 1.411(18) . ?
C20 H20 0.9500 . ?
C5 C4 1.376(18) . ?
C5 H5 0.9500 . ?
C4 H4 0.9500 . ?
C15 C14 1.386(15) . ?
C15 H15 0.9500 . ?
C27 H27 0.9500 . ?
C19 H19 0.9500 . ?
C14 H14 0.9500 . ?
C10 H10A 0.9800 . ?
C10 H10B 0.9800 . ?
C10 H10C 0.9800 . ?
C21 H21 0.9500 . ?
C25 H25 0.9500 . ?
C29 H29 1.0000 . ?

loop_
_geom_torsion_atom_site_label_1
_geom_torsion_atom_site_label_2
_geom_torsion_atom_site_label_3
_geom_torsion_atom_site_label_4
_geom_torsion
_geom_torsion_site_symmetry_1
_geom_torsion_site_symmetry_2
_geom_torsion_site_symmetry_3
_geom_torsion_site_symmetry_4
_geom_torsion_publ_flag
C7 N1 N2 C9 4.5(8) . . . . ?
C1 N1 N2 C9 178.8(6) . . . . ?
C7 N1 N2 Pd 150.5(5) . . . . ?
C1 N1 N2 Pd -35.3(8) . . . . ?
N2 Pd N2 C9 37(100) 2_767 . . . ?
Cl1 Pd N2 C9 76.6(6) . . . . ?
Cl1 Pd N2 C9 -103.4(6) 2_767 . . . ?
N2 Pd N2 N1 -102(100) 2_767 . . . ?
Cl1 Pd N2 N1 -63.3(5) . . . . ?
Cl1 Pd N2 N1 116.7(5) 2_767 . . . ?
C8 P C11 C12 50.9(7) . . . . ?
C17 P C11 C12 172.3(7) . . . . ?
C23 P C11 C12 -73.3(7) . . . . ?
C8 P C11 C16 -124.0(7) . . . . ?
C17 P C11 C16 -2.6(8) . . . . ?
C23 P C11 C16 111.7(7) . . . . ?
C11 P C8 C9 39.2(8) . . . . ?
C17 P C8 C9 -81.5(7) . . . . ?
C23 P C8 C9 159.7(6) . . . . ?
C11 P C8 C7 -150.6(6) . . . . ?
C17 P C8 C7 88.7(7) . . . . ?
C23 P C8 C7 -30.1(8) . . . . ?
N2 N1 C7 O 177.5(6) . . . . ?
C1 N1 C7 O 3.9(12) . . . . ?
N2 N1 C7 C8 -1.8(8) . . . . ?
C1 N1 C7 C8 -175.4(7) . . . . ?
C9 C8 C7 O 179.2(8) . . . . ?
P C8 C7 O 7.5(12) . . . . ?
C9 C8 C7 N1 -1.6(8) . . . . ?
P C8 C7 N1 -173.3(5) . . . . ?
C12 C11 C16 C15 -0.7(13) . . . . ?
P C11 C16 C15 174.2(7) . . . . ?
C21 C22 C17 C18 -2.5(15) . . . . ?
C21 C22 C17 P 175.1(8) . . . . ?
C8 P C17 C22 -171.5(7) . . . . ?
C11 P C17 C22 69.0(8) . . . . ?
C23 P C17 C22 -47.4(8) . . . . ?
C8 P C17 C18 6.2(8) . . . . ?
C11 P C17 C18 -113.3(7) . . . . ?
C23 P C17 C18 130.4(7) . . . . ?
C25 C24 C23 C28 4.1(13) . . . . ?
C25 C24 C23 P 177.5(7) . . . . ?
C8 P C23 C28 -113.1(7) . . . . ?
C11 P C23 C28 7.3(8) . . . . ?
C17 P C23 C28 124.8(7) . . . . ?
C8 P C23 C24 73.5(7) . . . . ?
C11 P C23 C24 -166.1(7) . . . . ?
C17 P C23 C24 -48.6(8) . . . . ?
C22 C17 C18 C19 1.4(14) . . . . ?
P C17 C18 C19 -176.2(7) . . . . ?
C16 C11 C12 C13 -0.1(14) . . . . ?
P C11 C12 C13 -175.2(8) . . . . ?
C24 C23 C28 C27 0.4(14) . . . . ?
P C23 C28 C27 -172.8(9) . . . . ?
N1 N2 C9 C8 -5.5(8) . . . . ?
Pd N2 C9 C8 -150.5(5) . . . . ?
N1 N2 C9 C10 174.2(7) . . . . ?
Pd N2 C9 C10 29.2(10) . . . . ?
C7 C8 C9 N2 4.6(8) . . . . ?
P C8 C9 N2 176.5(5) . . . . ?
C7 C8 C9 C10 -175.1(9) . . . . ?
P C8 C9 C10 -3.2(13) . . . . ?
C1 C2 C3 C4 1(2) . . . . ?
C11 C12 C13 C14 -0.2(16) . . . . ?
C5 C6 C1 C2 0.9(16) . . . . ?
C5 C6 C1 N1 179.0(9) . . . . ?
C3 C2 C1 C6 -1.3(18) . . . . ?
C3 C2 C1 N1 -179.4(10) . . . . ?
C7 N1 C1 C6 130.1(9) . . . . ?
N2 N1 C1 C6 -43.1(11) . . . . ?
C7 N1 C1 C2 -51.7(12) . . . . ?
N2 N1 C1 C2 135.1(9) . . . . ?
C1 C6 C5 C4 -0.6(16) . . . . ?
C2 C3 C4 C5 -1(2) . . . . ?
C6 C5 C4 C3 0.8(19) . . . . ?
C11 C16 C15 C14 1.9(16) . . . . ?
C23 C28 C27 C26 -5.7(18) . . . . ?
C25 C26 C27 C28 6.3(19) . . . . ?
C21 C20 C19 C18 -2.1(19) . . . . ?
C17 C18 C19 C20 0.8(16) . . . . ?
C12 C13 C14 C15 1.4(17) . . . . ?
C16 C15 C14 C13 -2.3(18) . . . . ?
C19 C20 C21 C22 1.1(19) . . . . ?
C17 C22 C21 C20 1.1(17) . . . . ?
C23 C24 C25 C26 -3.4(14) . . . . ?
C27 C26 C25 C24 -1.6(16) . . . . ?
